data_2205131
loop_
_publ_author_name
'Punzo, Francesco'
'Watkin, David J.'
'Iezzi Simone, Michela '
'Fleet, George W. J.'

_publ_section_title
(3<i>R</i>,4<i>R</i>,5<i>S</i>)-5-(Acetamidomethyl)-<i>N</i>-benzyl-3,4-dihydroxytetrahydrofuran-3-carboxamide
_journal_issue 2
_journal_name_full 'Acta Crystallographica Section E'
_journal_page_first o513
_journal_page_last o515
_journal_paper_doi 10.1107/S1600536805001467
_journal_volume 61
_journal_year 2005
_chemical_formula_iupac 'C15 H20 N2 O5'
_chemical_formula_moiety 'C15 H20 N2 O5'
_chemical_formula_sum 'C15 H20 N2 O5'
_chemical_formula_weight 308.33
_chemical_name_systematic
;
(3R,4R,5S)-5-(Acetamidomethyl)-N-benzyl-3,4-dihydroxytetrahydrofuran-
3-carboxamide
;
_space_group_IT_number 19
_symmetry_cell_setting orthorhombic
_symmetry_space_group_name_Hall 'P 2ac 2ab'
_symmetry_space_group_name_H-M 'P 21 21 21'
_atom_sites_solution_hydrogens geom
_atom_sites_solution_primary direct
_cell_angle_alpha 90
_cell_angle_beta 90
_cell_angle_gamma 90
_cell_formula_units_Z 4
_cell_length_a 15.3802(6)
_cell_length_b 5.4473(2)
_cell_length_c 18.0635(8)
_cell_measurement_reflns_used 3224
_cell_measurement_temperature 120
_cell_measurement_theta_max 27
_cell_measurement_theta_min 5
_cell_volume 1513.37(11)
_computing_cell_refinement 'DENZO/SCALEPACK (Otwinowski & Minor, 1997)'
_computing_data_collection 'COLLECT (Nonius, 2001)'
_computing_data_reduction DENZO/SCALEPACK
_computing_molecular_graphics 'CAMERON (Watkin <i>et al.</i>, 1996)'
_computing_publication_material CRYSTALS
_computing_structure_refinement 'CRYSTALS (Betteridge <i>et al.</i>, 2003)'
_computing_structure_solution 'SIR92 (Altomare <i>et al.</i>, 1994)'
_diffrn_ambient_temperature 120
_diffrn_measured_fraction_theta_full 0.989
_diffrn_measured_fraction_theta_max 0.987
_diffrn_measurement_device_type 'Nonius KappaCCD'
_diffrn_measurement_method \w
_diffrn_radiation_monochromator graphite
_diffrn_radiation_type 'Mo K\a'
_diffrn_radiation_wavelength 0.71073
_diffrn_reflns_av_R_equivalents 0.048
_diffrn_reflns_limit_h_max 19
_diffrn_reflns_limit_h_min -19
_diffrn_reflns_limit_k_max 5
_diffrn_reflns_limit_k_min -7
_diffrn_reflns_limit_l_max 23
_diffrn_reflns_limit_l_min -23
_diffrn_reflns_number 5747
_diffrn_reflns_theta_full 26.542
_diffrn_reflns_theta_max 27.363
_diffrn_reflns_theta_min 5.115
_diffrn_standards_number 0
_exptl_absorpt_coefficient_mu 0.102
_exptl_absorpt_correction_T_max 0.998
_exptl_absorpt_correction_T_min 0.820
_exptl_absorpt_correction_type multi-scan
_exptl_absorpt_process_details '(DENZO/SCALEPACK; Otwinowski & Minor, 1997)'
_exptl_crystal_colour colourless
_exptl_crystal_density_diffrn 1.353
_exptl_crystal_density_method 'not measured'
_exptl_crystal_description needle
_exptl_crystal_F_000 656
_exptl_crystal_size_max 0.40
_exptl_crystal_size_mid 0.04
_exptl_crystal_size_min 0.02
_refine_diff_density_max 0.27
_refine_diff_density_min -0.23
_refine_ls_abs_structure_details 'see text'
_refine_ls_extinction_coef 16(5)
_refine_ls_extinction_method 'Larson (1970)'
_refine_ls_goodness_of_fit_ref 0.9344
_refine_ls_hydrogen_treatment constr
_refine_ls_matrix_type full
_refine_ls_number_parameters 200
_refine_ls_number_reflns 1973
_refine_ls_number_restraints 0
_refine_ls_R_factor_all 0.0465
_refine_ls_R_factor_gt 0.0340
_refine_ls_shift/su_max 0.000530
_refine_ls_structure_factor_coef Fsqd
_refine_ls_weighting_details
;
w=1/[\s^2^(F^2^) + 0.02 + 0.04P], where P = (max(Fo^2^, 0) + 2Fc^2^)/3
;
_refine_ls_weighting_scheme calc
_refine_ls_wR_factor_all 0.0769
_refine_ls_wR_factor_gt 0.0735
_refine_ls_wR_factor_ref 0.0769
_reflns_number_gt 1594
_reflns_number_total 1973
_reflns_threshold_expression I>2\s(I)
_cod_data_source_file ob6459.cif
_cod_data_source_block 4
_cod_depositor_comments
;
The following automatic conversions were performed:
'_symmetry_cell_setting' value 'Orthorhombic' changed to 'orthorhombic'
according to '/home/saulius/struct/CIF-dictionaries/cif_core.dic'
dictionary named 'cif_core.dic' version 2.4.1 from 2010-06-29.

Automatic conversion script
Id: cif_fix_enum 1527 2010-12-29 10:47:43Z saulius 

The following automatic conversions were performed:

'_symmetry_cell_setting' value 'Orthorhombic' changed to
'orthorhombic' according to
/home/saulius/struct/CIF-dictionaries/cif_core.dic dictionary named
'cif_core.dic' version 2.4.1 from 2010-06-29.

Automatic conversion script
Id: cif_fix_values 1715 2011-07-08 13:25:40Z adriana 
;
_cod_original_cell_volume 1513.37(10)
_cod_database_code 2205131
_cod_database_fobs_code 2205131

loop_
_symmetry_equiv_pos_as_xyz
x,y,z
x+1/2,-y+1/2,-z
-x,y+1/2,-z+1/2
-x+1/2,-y,z+1/2

loop_
_atom_site_label
_atom_site_fract_x
_atom_site_fract_y
_atom_site_fract_z
_atom_site_U_iso_or_equiv
_atom_site_adp_type
_atom_site_occupancy
_atom_site_type_symbol
C1 0.88317(12) 0.7829(4) 0.87417(9) 0.0223 Uani 1.0000 C
C2 0.97505(11) 0.8760(3) 0.85276(9) 0.0218 Uani 1.0000 C
C3 1.03223(13) 0.7093(3) 0.89934(10) 0.0236 Uani 1.0000 C
O4 0.98853(9) 0.4761(2) 0.90166(8) 0.0325 Uani 1.0000 O
C5 0.89837(13) 0.5078(4) 0.88312(11) 0.0253 Uani 1.0000 C
C6 1.12326(12) 0.6622(4) 0.86972(10) 0.0280 Uani 1.0000 C
N7 1.17646(10) 0.8825(3) 0.87016(8) 0.0265 Uani 1.0000 N
C8 1.23146(13) 0.9302(4) 0.92556(10) 0.0277 Uani 1.0000 C
O9 1.23594(9) 0.7976(3) 0.98096(7) 0.0359 Uani 1.0000 O
C10 1.28844(14) 1.1520(4) 0.91690(12) 0.0382 Uani 1.0000 C
O11 0.99245(8) 0.8649(2) 0.77563(6) 0.0260 Uani 1.0000 O
C12 0.81349(12) 0.8364(3) 0.81569(9) 0.0223 Uani 1.0000 C
N13 0.76255(10) 1.0272(3) 0.83168(8) 0.0270 Uani 1.0000 N
C14 0.69186(12) 1.1100(4) 0.78430(10) 0.0302 Uani 1.0000 C
C15 0.62532(12) 1.2545(4) 0.82810(10) 0.0258 Uani 1.0000 C
C16 0.59055(13) 1.4675(4) 0.79875(11) 0.0290 Uani 1.0000 C
C17 0.52648(15) 1.5955(4) 0.83627(11) 0.0364 Uani 1.0000 C
C18 0.49727(14) 1.5138(4) 0.90401(11) 0.0369 Uani 1.0000 C
C19 0.53254(14) 1.3028(4) 0.93495(12) 0.0344 Uani 1.0000 C
C20 0.59632(13) 1.1732(4) 0.89712(11) 0.0308 Uani 1.0000 C
O21 0.80707(9) 0.7148(3) 0.75824(7) 0.0310 Uani 1.0000 O
O22 0.86476(8) 0.9015(3) 0.94242(6) 0.0267 Uani 1.0000 O
H21 0.9824 1.0484 0.8695 0.0249 Uiso 1.0000 H
H31 1.0346 0.7770 0.9505 0.0275 Uiso 1.0000 H
H51 0.8628 0.4350 0.9230 0.0314 Uiso 1.0000 H
H52 0.8863 0.4194 0.8351 0.0314 Uiso 1.0000 H
H61 1.1528 0.5378 0.9019 0.0351 Uiso 1.0000 H
H62 1.1197 0.6002 0.8182 0.0351 Uiso 1.0000 H
H101 1.3496 1.1069 0.9211 0.0460 Uiso 1.0000 H
H102 1.2828 1.2342 0.8676 0.0460 Uiso 1.0000 H
H103 1.2789 1.2808 0.9548 0.0460 Uiso 1.0000 H
H141 0.7154 1.2151 0.7437 0.0369 Uiso 1.0000 H
H142 0.6659 0.9606 0.7617 0.0369 Uiso 1.0000 H
H161 0.6108 1.5234 0.7492 0.0370 Uiso 1.0000 H
H171 0.5021 1.7491 0.8141 0.0440 Uiso 1.0000 H
H181 0.4517 1.6088 0.9321 0.0440 Uiso 1.0000 H
H191 0.5124 1.2389 0.9851 0.0400 Uiso 1.0000 H
H201 0.6219 1.0239 0.9186 0.0366 Uiso 1.0000 H
H3 0.7724 1.0854 0.8803 0.0500 Uiso 1.0000 H
H6 0.8250 0.7940 0.9658 0.0500 Uiso 1.0000 H
H12 1.1800 0.9957 0.8266 0.0500 Uiso 1.0000 H
H1 0.9932 0.6928 0.7664 0.0500 Uiso 1.0000 H

loop_
_atom_site_aniso_label
_atom_site_aniso_U_11
_atom_site_aniso_U_22
_atom_site_aniso_U_33
_atom_site_aniso_U_12
_atom_site_aniso_U_13
_atom_site_aniso_U_23
C1 0.0245(10) 0.0238(9) 0.0187(8) -0.0028(9) 0.0037(8) -0.0028(8)
C2 0.0248(10) 0.0213(8) 0.0192(8) -0.0016(9) 0.0011(8) -0.0008(8)
C3 0.0272(10) 0.0211(8) 0.0226(9) -0.0026(9) -0.0003(8) 0.0003(8)
O4 0.0278(8) 0.0248(7) 0.0450(8) -0.0026(7) -0.0068(7) 0.0071(7)
C5 0.0249(10) 0.0249(10) 0.0263(10) -0.0029(9) 0.0005(8) 0.0003(9)
C6 0.0288(10) 0.0282(10) 0.0270(10) 0.0034(10) -0.0045(9) -0.0033(9)
N7 0.0221(8) 0.0322(8) 0.0252(8) -0.0006(8) -0.0029(7) 0.0027(8)
C8 0.0217(10) 0.0331(11) 0.0284(10) 0.0027(9) -0.0032(8) 0.0007(10)
O9 0.0339(8) 0.0421(9) 0.0316(7) -0.0004(8) -0.0118(6) 0.0080(7)
C10 0.0323(12) 0.0396(12) 0.0428(12) -0.0034(11) -0.0087(10) 0.0039(11)
O11 0.0267(7) 0.0315(7) 0.0198(6) 0.0008(7) 0.0037(6) 0.0033(6)
C12 0.0216(9) 0.0232(9) 0.0222(10) -0.0032(9) 0.0032(8) -0.0013(8)
N13 0.0239(8) 0.0292(8) 0.0278(8) 0.0028(8) -0.0027(7) -0.0039(8)
C14 0.0256(10) 0.0372(10) 0.0276(10) 0.0032(10) -0.0002(8) 0.0000(9)
C15 0.0228(10) 0.0295(9) 0.0252(9) -0.0032(9) -0.0023(8) -0.0022(9)
C16 0.0284(11) 0.0308(10) 0.0279(10) 0.0009(10) -0.0012(9) -0.0004(9)
C17 0.0377(12) 0.0365(11) 0.0351(11) 0.0071(11) -0.0083(10) -0.0029(10)
C18 0.0291(11) 0.0471(13) 0.0344(11) 0.0054(11) -0.0015(10) -0.0111(11)
C19 0.0324(11) 0.0405(11) 0.0304(10) -0.0035(11) 0.0039(9) -0.0016(10)
C20 0.0327(11) 0.0298(10) 0.0299(10) -0.0009(9) -0.0014(9) 0.0010(9)
O21 0.0299(8) 0.0380(7) 0.0251(7) 0.0014(7) -0.0014(6) -0.0076(7)
O22 0.0281(7) 0.0316(7) 0.0204(6) -0.0023(7) 0.0040(6) -0.0042(6)

loop_
_atom_type_symbol
_atom_type_scat_dispersion_real
_atom_type_scat_dispersion_imag
_atom_type_scat_source
C 0.0033 0.0016 'International Tables Vol C 4.2.6.8 and 6.1.1.4'
H 0.0000 0.0000 'International Tables Vol C 4.2.6.8 and 6.1.1.4'
O 0.0106 0.0060 'International Tables Vol C 4.2.6.8 and 6.1.1.4'
N 0.0061 0.0033 'International Tables Vol C 4.2.6.8 and 6.1.1.4'

loop_
_geom_angle_atom_site_label_1
_geom_angle_atom_site_label_2
_geom_angle_atom_site_label_3
_geom_angle
_geom_angle_publ_flag
C2 C1 C5 102.01(15) ?
C2 C1 C12 113.72(14) ?
C5 C1 C12 111.54(15) ?
C2 C1 O22 104.54(14) ?
C5 C1 O22 112.69(15) ?
C12 C1 O22 111.80(15) ?
C1 C2 C3 101.14(14) ?
C1 C2 O11 113.85(14) ?
C3 C2 O11 114.10(15) ?
C1 C2 H21 109.7 no
C3 C2 H21 109.4 no
O11 C2 H21 108.5 no
C2 C3 O4 105.93(15) ?
C2 C3 C6 116.01(15) ?
O4 C3 C6 106.97(15) ?
C2 C3 H31 108.3 no
O4 C3 H31 108.5 no
C6 C3 H31 110.9 no
C3 O4 C5 109.77(14) ?
C1 C5 O4 106.88(16) ?
C1 C5 H51 112.7 no
O4 C5 H51 108.5 no
C1 C5 H52 110.5 no
O4 C5 H52 108.6 no
H51 C5 H52 109.6 no
C3 C6 N7 112.17(15) ?
C3 C6 H61 109.1 no
N7 C6 H61 107.5 no
C3 C6 H62 109.7 no
N7 C6 H62 108.5 no
H61 C6 H62 109.8 no
C6 N7 C8 121.40(16) ?
C6 N7 H12 122.4 no
C8 N7 H12 115.7 no
N7 C8 O9 121.84(19) ?
N7 C8 C10 116.61(17) ?
O9 C8 C10 121.55(18) ?
C8 C10 H101 110.7 no
C8 C10 H102 113.8 no
H101 C10 H102 105.3 no
C8 C10 H103 114.2 no
H101 C10 H103 105.6 no
H102 C10 H103 106.6 no
C2 O11 H1 102.4 no
C1 C12 N13 114.19(15) ?
C1 C12 O21 122.15(16) ?
N13 C12 O21 123.65(17) ?
C12 N13 C14 123.60(16) ?
C12 N13 H3 111.7 no
C14 N13 H3 124.1 no
N13 C14 C15 111.03(15) ?
N13 C14 H141 109.7 no
C15 C14 H141 109.4 no
N13 C14 H142 106.7 no
C15 C14 H142 111.6 no
H141 C14 H142 108.3 no
C14 C15 C16 119.78(17) ?
C14 C15 C20 121.25(17) ?
C16 C15 C20 118.95(19) ?
C15 C16 C17 120.64(19) ?
C15 C16 H161 118.6 no
C17 C16 H161 120.7 no
C16 C17 C18 120.4(2) ?
C16 C17 H171 119.5 no
C18 C17 H171 120.1 no
C17 C18 C19 119.8(2) ?
C17 C18 H181 120.6 no
C19 C18 H181 119.6 no
C18 C19 C20 119.90(19) ?
C18 C19 H191 121.4 no
C20 C19 H191 118.7 no
C15 C20 C19 120.33(19) ?
C15 C20 H201 119.1 no
C19 C20 H201 120.6 no
C1 O22 H6 103.7 no

loop_
_geom_bond_atom_site_label_1
_geom_bond_atom_site_label_2
_geom_bond_distance
_geom_bond_publ_flag
C1 C2 1.551(2) yes
C1 C5 1.525(3) yes
C1 C12 1.531(3) yes
C1 O22 1.421(2) yes
C2 C3 1.518(3) yes
C2 O11 1.421(2) yes
C2 H21 0.993 no
C3 O4 1.438(2) yes
C3 C6 1.522(3) yes
C3 H31 0.996 no
O4 C5 1.436(2) yes
C5 H51 0.988 no
C5 H52 1.009 no
C6 N7 1.453(2) yes
C6 H61 1.001 no
C6 H62 0.991 no
N7 C8 1.334(2) yes
N7 H12 1.001 no
C8 O9 1.236(2) yes
C8 C10 1.501(3) yes
C10 H101 0.975 no
C10 H102 1.001 no
C10 H103 0.992 no
O11 H1 0.952 no
C12 N13 1.333(2) yes
C12 O21 1.235(2) yes
N13 C14 1.454(2) yes
N13 H3 0.946 no
C14 C15 1.515(3) yes
C14 H141 0.998 no
C14 H142 0.994 no
C15 C16 1.383(3) ?
C15 C20 1.397(3) ?
C16 C17 1.386(3) ?
C16 H161 0.996 no
C17 C18 1.378(3) ?
C17 H171 1.000 no
C18 C19 1.388(3) ?
C18 H181 1.009 no
C19 C20 1.389(3) ?
C19 H191 1.020 no
C20 H201 0.983 no
O22 H6 0.947 no

loop_
_geom_hbond_atom_site_label_D
_geom_hbond_atom_site_label_H
_geom_hbond_atom_site_label_A
_geom_hbond_site_symmetry_A
_geom_hbond_distance_DH
_geom_hbond_distance_HA
_geom_hbond_distance_DA
_geom_hbond_angle_DHA
_geom_hbond_publ_flag
O22 H6 O9 2_467 0.95 1.75 2.649(2) 158 yes
N7 H12 O21 3_756 1.00 1.95 2.953(2) 177 yes
O11 H1 O11 3_746 0.95 1.95 2.886(2) 166 yes

loop_
_cod_related_entry_id
_cod_related_entry_database
_cod_related_entry_code
1 ChemSpider 21173653
